data_2224085
loop_
_publ_author_name
'H\"okelek, Tuncer'
'Y\?ilmaz, Filiz'
'Tercan, Bar\?i\,s'
'G\"urgen, Ferdi'
'Necefo\(glu, Hacali'

_publ_section_title
;Aquabis(4-formylbenzoato-\k^2^<i>O</i>^1^,<i>O</i>^1'^)bis(isonicotinamide-\k<i>N</i>^1^)cadmium(II)
 monohydrate
;
_journal_coeditor_code XU2635
_journal_issue 11
_journal_name_full 'Acta Crystallographica Section E'
_journal_page_first m1416
_journal_page_last m1417
_journal_paper_doi 10.1107/S1600536809042640
_journal_volume 65
_journal_year 2009
_chemical_formula_iupac '[Cd (C8 H5 O3)2 (C6 H6 N2 O)2 (H2 O)], H2 O'
_chemical_formula_moiety 'C28 H24 Cd N4 O9, H2 O'
_chemical_formula_sum 'C28 H26 Cd N4 O10'
_chemical_formula_weight 690.93
_chemical_name_systematic
;
Aquabis(4-formylbenzoato-\k^2^<i>O</i>^1^,<i>O</i>^1'^)bis(isonicotinamide-
\k<i>N</i>^1^)cadmium(II) monohydrate
;
_space_group_IT_number 14
_symmetry_cell_setting monoclinic
_symmetry_space_group_name_Hall '-P 2ybc'
_symmetry_space_group_name_H-M 'P 1 21/c 1'
_atom_sites_solution_hydrogens geom
_atom_sites_solution_primary direct
_atom_sites_solution_secondary difmap
_audit_creation_method SHELXL-97
_cell_angle_alpha 90.00
_cell_angle_beta 93.2030(10)
_cell_angle_gamma 90.00
_cell_formula_units_Z 4
_cell_length_a 9.3357(3)
_cell_length_b 19.0501(6)
_cell_length_c 16.3743(5)
_cell_measurement_reflns_used 9959
_cell_measurement_temperature 100(2)
_cell_measurement_theta_max 28.42
_cell_measurement_theta_min 2.43
_cell_volume 2907.55(16)
_computing_cell_refinement 'SAINT (Bruker, 2007)'
_computing_data_collection 'APEX2 (Bruker, 2007)'
_computing_data_reduction 'SAINT (Bruker, 2007)'
_computing_molecular_graphics 'ORTEP-3 for Windows (Farrugia, 1997)'
_computing_publication_material 'WinGX (Farrugia, 1999)'
_computing_structure_refinement 'SHELXL97 (Sheldrick, 2008)'
_computing_structure_solution 'SHELXS97 (Sheldrick, 2008)'
_diffrn_ambient_temperature 100(2)
_diffrn_measured_fraction_theta_full 0.975
_diffrn_measured_fraction_theta_max 0.975
_diffrn_measurement_device_type 'Bruker Kappa APEXII CCD area-detector'
_diffrn_measurement_method '\f and \w'
_diffrn_radiation_monochromator graphite
_diffrn_radiation_source 'fine-focus sealed tube'
_diffrn_radiation_type MoK\a
_diffrn_radiation_wavelength 0.71073
_diffrn_reflns_av_R_equivalents 0.0430
_diffrn_reflns_av_sigmaI/netI 0.0281
_diffrn_reflns_limit_h_max 12
_diffrn_reflns_limit_h_min -12
_diffrn_reflns_limit_k_max 25
_diffrn_reflns_limit_k_min -20
_diffrn_reflns_limit_l_max 17
_diffrn_reflns_limit_l_min -21
_diffrn_reflns_number 26549
_diffrn_reflns_theta_full 28.42
_diffrn_reflns_theta_max 28.42
_diffrn_reflns_theta_min 1.64
_diffrn_standards_number 0
_exptl_absorpt_coefficient_mu 0.815
_exptl_absorpt_correction_T_max 0.920
_exptl_absorpt_correction_T_min 0.896
_exptl_absorpt_correction_type multi-scan
_exptl_absorpt_process_details '(SADABS; Bruker, 2005)'
_exptl_crystal_colour colorless
_exptl_crystal_density_diffrn 1.578
_exptl_crystal_density_method 'not measured'
_exptl_crystal_description block
_exptl_crystal_F_000 1400
_exptl_crystal_size_max 0.27
_exptl_crystal_size_mid 0.11
_exptl_crystal_size_min 0.10
_refine_diff_density_max 1.161
_refine_diff_density_min -0.626
_refine_ls_extinction_method none
_refine_ls_goodness_of_fit_ref 1.026
_refine_ls_hydrogen_treatment mixed
_refine_ls_matrix_type full
_refine_ls_number_parameters 431
_refine_ls_number_reflns 7151
_refine_ls_number_restraints 8
_refine_ls_restrained_S_all 1.056
_refine_ls_R_factor_all 0.0359
_refine_ls_R_factor_gt 0.0279
_refine_ls_shift/su_max 0.002
_refine_ls_shift/su_mean 0.000
_refine_ls_structure_factor_coef Fsqd
_refine_ls_weighting_details 'calc w=1/[\s^2^(Fo^2^)+(0.0355P)^2^+1.7245P] where P=(Fo^2^+2Fc^2^)/3'
_refine_ls_weighting_scheme calc
_refine_ls_wR_factor_gt 0.0708
_refine_ls_wR_factor_ref 0.0745
_reflns_number_gt 5904
_reflns_number_total 7151
_reflns_threshold_expression I>2\s(I)
_cod_data_source_file xu2635.cif
_cod_data_source_block I
_cod_original_sg_symbol_H-M 'P 21/c'
_cod_database_code 2224085
_cod_database_fobs_code 2224085

loop_
_symmetry_equiv_pos_as_xyz
'x, y, z'
'-x, y+1/2, -z+1/2'
'-x, -y, -z'
'x, -y-1/2, z-1/2'

loop_
_atom_site_type_symbol
_atom_site_label
_atom_site_fract_x
_atom_site_fract_y
_atom_site_fract_z
_atom_site_U_iso_or_equiv
_atom_site_adp_type
_atom_site_calc_flag
_atom_site_refinement_flags
_atom_site_occupancy
_atom_site_disorder_assembly
_atom_site_disorder_group
Cd Cd1 0.254193(11) 0.604747(6) -0.000741(7) 0.01128(5) Uani d . 1 . .
N N1 0.16048(16) 0.59088(8) -0.13399(10) 0.0149(3) Uani d . 1 . .
N N2 0.1001(2) 0.56817(10) -0.44328(10) 0.0292(4) Uani d . 1 . .
H H2A 0.0791 0.5559 -0.4930 0.035 Uiso calc R 1 . .
H H2B 0.1589 0.6022 -0.4330 0.035 Uiso calc R 1 . .
N N3 0.34349(16) 0.58841(8) 0.13406(9) 0.0147(3) Uani d . 1 . .
N N4 0.4990(3) 0.46566(12) 0.39673(14) 0.0269(6) Uani d P 0.759(3) A 1
H H4A 0.5191 0.4518 0.4460 0.032 Uiso d PR 0.759(3) A 1
H H4B 0.5033 0.4366 0.3567 0.032 Uiso d PR 0.759(3) A 1
N N4B 0.3548(7) 0.5230(4) 0.4293(4) 0.0264(19) Uani d P 0.241(3) A 2
H H4B1 0.3709 0.5103 0.4794 0.032 Uiso calc PR 0.241(3) A 2
H H4B2 0.2682 0.5300 0.4103 0.032 Uiso calc PR 0.241(3) A 2
O O1 -0.00985(14) 0.59254(7) 0.04111(9) 0.0179(3) Uani d . 1 . .
O O2 0.10880(13) 0.69266(7) 0.04495(8) 0.0184(3) Uani d . 1 . .
O O3 0.39326(13) 0.69982(7) -0.03952(8) 0.0182(3) Uani d . 1 . .
O O4 0.51129(14) 0.59950(7) -0.03809(9) 0.0171(3) Uani d . 1 . .
O O5 -0.48043(16) 0.85486(9) 0.22050(10) 0.0368(4) Uani d . 1 . .
O O6 1.08430(17) 0.78213(9) -0.20603(11) 0.0406(4) Uani d . 1 . .
O O7 -0.04317(19) 0.48524(9) -0.39285(9) 0.0374(4) Uani d . 1 . .
O O8 0.4524(2) 0.57695(10) 0.43632(11) 0.0255(5) Uani d P 0.759(3) A 1
O O8B 0.5920(5) 0.5229(3) 0.4041(3) 0.0222(15) Uani d P 0.241(3) A 2
O O9 0.25468(13) 0.48260(8) -0.00288(8) 0.0204(3) Uani d D 1 . .
H H91 0.327(2) 0.4540(11) 0.0103(16) 0.037(7) Uiso d D 1 . .
H H92 0.179(2) 0.4560(12) -0.0130(17) 0.042(8) Uiso d D 1 . .
O O10 0.28361(18) 0.80970(9) 0.06005(11) 0.0374(4) Uani d D 1 . .
H H101 0.336(3) 0.8070(17) 0.0170(15) 0.075(11) Uiso d D 1 . .
H H102 0.226(3) 0.7741(15) 0.058(2) 0.100(14) Uiso d D 1 . .
C C1 -0.00109(18) 0.65688(10) 0.05789(11) 0.0152(4) Uani d . 1 . .
C C2 -0.12241(18) 0.69296(10) 0.09768(11) 0.0167(4) Uani d . 1 . .
C C3 -0.22577(19) 0.65346(11) 0.13505(12) 0.0215(4) Uani d . 1 . .
H H3 -0.2209 0.6047 0.1349 0.026 Uiso calc R 1 . .
C C4 -0.3363(2) 0.68729(12) 0.17261(13) 0.0262(5) Uani d . 1 . .
H H4 -0.4053 0.6611 0.1979 0.031 Uiso calc R 1 . .
C C5 -0.3441(2) 0.75969(12) 0.17262(13) 0.0255(5) Uani d . 1 . .
C C6 -0.2407(2) 0.79938(12) 0.13549(13) 0.0258(5) Uani d . 1 . .
H H6 -0.2464 0.8481 0.1354 0.031 Uiso calc R 1 . .
C C7 -0.1293(2) 0.76589(11) 0.09865(13) 0.0222(4) Uani d . 1 . .
H H7 -0.0591 0.7922 0.0746 0.027 Uiso calc R 1 . .
C C8 -0.4633(2) 0.79273(13) 0.21423(15) 0.0323(5) Uani d . 1 . .
H H8 -0.539(3) 0.7581(15) 0.2423(17) 0.053(8) Uiso d . 1 . .
C C9 0.50454(18) 0.66490(10) -0.05055(11) 0.0142(3) Uani d . 1 . .
C C10 0.63231(18) 0.70288(10) -0.08114(11) 0.0158(4) Uani d . 1 . .
C C11 0.6381(2) 0.77562(10) -0.07766(13) 0.0216(4) Uani d . 1 . .
H H11 0.5634 0.8007 -0.0563 0.026 Uiso calc R 1 . .
C C12 0.7556(2) 0.81089(11) -0.10619(13) 0.0257(4) Uani d . 1 . .
H H12 0.7610 0.8595 -0.1025 0.031 Uiso calc R 1 . .
C C13 0.8650(2) 0.77348(11) -0.14008(13) 0.0228(4) Uani d . 1 . .
C C14 0.85761(19) 0.70082(11) -0.14571(13) 0.0215(4) Uani d . 1 . .
H H14 0.9300 0.6759 -0.1697 0.026 Uiso calc R 1 . .
C C15 0.74230(19) 0.66558(10) -0.11555(12) 0.0186(4) Uani d . 1 . .
H H15 0.7382 0.6169 -0.1182 0.022 Uiso calc R 1 . .
C C16 0.9887(2) 0.81047(13) -0.17276(16) 0.0330(5) Uani d . 1 . .
H H16 0.999(3) 0.8554(15) -0.1612(17) 0.049(8) Uiso d . 1 . .
C C17 0.05844(19) 0.54301(10) -0.15291(12) 0.0179(4) Uani d . 1 . .
H H17 0.0135 0.5210 -0.1106 0.021 Uiso calc R 1 . .
C C18 0.0173(2) 0.52511(10) -0.23229(12) 0.0200(4) Uani d . 1 . .
H H18 -0.0532 0.4914 -0.2431 0.024 Uiso calc R 1 . .
C C19 0.0830(2) 0.55820(10) -0.29624(11) 0.0180(4) Uani d . 1 . .
C C20 0.1849(2) 0.60930(10) -0.27711(12) 0.0190(4) Uani d . 1 . .
H H20 0.2289 0.6334 -0.3183 0.023 Uiso calc R 1 . .
C C21 0.22006(19) 0.62389(10) -0.19570(11) 0.0168(4) Uani d . 1 . .
H H21 0.2885 0.6583 -0.1833 0.020 Uiso calc R 1 . .
C C22 0.0421(2) 0.53467(11) -0.38244(12) 0.0250(4) Uani d . 1 . .
C C23 0.44196(19) 0.53843(10) 0.15065(11) 0.0168(4) Uani d . 1 . .
H H23 0.4839 0.5165 0.1072 0.020 Uiso calc R 1 . .
C C24 0.4839(2) 0.51813(10) 0.22937(12) 0.0188(4) Uani d . 1 . .
H H24 0.5516 0.4828 0.2385 0.023 Uiso calc R 1 . .
C C25 0.42334(19) 0.55129(10) 0.29467(11) 0.0162(4) Uani d . 1 A .
C C26 0.3257(2) 0.60491(10) 0.27811(12) 0.0179(4) Uani d . 1 . .
H H26 0.2861 0.6293 0.3205 0.021 Uiso calc R 1 . .
C C27 0.28801(19) 0.62164(10) 0.19738(11) 0.0165(4) Uani d . 1 . .
H H27 0.2216 0.6573 0.1866 0.020 Uiso calc R 1 . .
C C28 0.4613(2) 0.53171(10) 0.38237(11) 0.0196(4) Uani d . 1 . .

loop_
_atom_site_aniso_label
_atom_site_aniso_U_11
_atom_site_aniso_U_22
_atom_site_aniso_U_33
_atom_site_aniso_U_12
_atom_site_aniso_U_13
_atom_site_aniso_U_23
Cd1 0.01149(8) 0.01184(8) 0.01049(8) 0.00038(4) 0.00042(5) -0.00060(5)
N1 0.0142(7) 0.0165(8) 0.0139(8) 0.0007(6) 0.0005(6) 0.0003(6)
N2 0.0474(11) 0.0282(10) 0.0115(8) -0.0121(8) -0.0024(7) -0.0003(7)
N3 0.0147(7) 0.0163(8) 0.0130(7) 0.0004(6) 0.0006(6) -0.0012(6)
N4 0.0490(15) 0.0203(12) 0.0109(11) 0.0046(10) -0.0034(10) 0.0018(9)
N4B 0.020(3) 0.048(5) 0.011(3) -0.001(3) 0.001(3) 0.007(3)
O1 0.0174(6) 0.0163(7) 0.0203(7) 0.0021(5) 0.0029(5) -0.0009(5)
O2 0.0142(6) 0.0177(7) 0.0235(7) 0.0011(5) 0.0044(5) -0.0001(6)
O3 0.0124(6) 0.0183(7) 0.0241(7) 0.0004(5) 0.0038(5) -0.0024(6)
O4 0.0141(6) 0.0162(7) 0.0212(7) -0.0011(5) 0.0035(5) -0.0003(5)
O5 0.0259(8) 0.0447(11) 0.0394(10) 0.0106(7) -0.0015(7) -0.0184(8)
O6 0.0297(8) 0.0375(10) 0.0567(11) -0.0091(7) 0.0201(8) 0.0063(8)
O7 0.0580(11) 0.0372(10) 0.0165(8) -0.0249(8) -0.0030(7) -0.0033(7)
O8 0.0446(12) 0.0181(10) 0.0132(9) -0.0015(8) -0.0033(8) -0.0001(7)
O8B 0.015(3) 0.034(4) 0.018(3) -0.002(2) 0.000(2) 0.006(3)
O9 0.0179(7) 0.0133(7) 0.0293(8) 0.0001(5) -0.0048(6) -0.0007(6)
O10 0.0360(9) 0.0361(10) 0.0407(10) -0.0002(8) 0.0079(8) -0.0205(8)
C1 0.0140(8) 0.0186(9) 0.0128(9) 0.0027(7) 0.0003(6) 0.0009(7)
C2 0.0121(8) 0.0210(10) 0.0168(9) 0.0015(7) -0.0004(7) -0.0032(8)
C3 0.0188(9) 0.0216(10) 0.0245(10) -0.0022(7) 0.0038(8) -0.0072(8)
C4 0.0173(9) 0.0334(12) 0.0284(11) -0.0064(8) 0.0063(8) -0.0119(9)
C5 0.0141(8) 0.0359(12) 0.0264(11) 0.0018(8) 0.0000(8) -0.0150(9)
C6 0.0208(9) 0.0243(11) 0.0322(12) 0.0058(8) 0.0002(8) -0.0085(9)
C7 0.0173(9) 0.0220(10) 0.0275(11) 0.0023(7) 0.0022(8) -0.0020(9)
C8 0.0186(10) 0.0434(14) 0.0350(13) 0.0030(9) 0.0016(9) -0.0222(11)
C9 0.0131(8) 0.0168(9) 0.0127(8) -0.0013(7) 0.0008(6) -0.0012(7)
C10 0.0133(8) 0.0175(9) 0.0166(9) -0.0016(7) 0.0004(7) 0.0000(7)
C11 0.0195(9) 0.0186(10) 0.0272(11) 0.0000(7) 0.0056(8) -0.0009(8)
C12 0.0269(10) 0.0175(10) 0.0330(12) -0.0065(8) 0.0047(9) -0.0012(9)
C13 0.0189(9) 0.0234(10) 0.0263(11) -0.0038(8) 0.0034(8) 0.0052(9)
C14 0.0159(8) 0.0223(10) 0.0269(11) 0.0015(7) 0.0055(8) 0.0054(8)
C15 0.0159(8) 0.0178(9) 0.0223(10) 0.0005(7) 0.0028(7) 0.0032(8)
C16 0.0291(11) 0.0270(12) 0.0439(14) -0.0085(9) 0.0103(10) 0.0046(11)
C17 0.0200(9) 0.0180(9) 0.0156(9) -0.0029(7) 0.0008(7) 0.0023(7)
C18 0.0252(9) 0.0176(10) 0.0168(10) -0.0064(7) -0.0022(7) 0.0011(8)
C19 0.0232(9) 0.0173(9) 0.0131(9) -0.0002(7) -0.0011(7) -0.0004(7)
C20 0.0199(9) 0.0226(10) 0.0146(9) -0.0023(7) 0.0015(7) 0.0018(8)
C21 0.0162(8) 0.0197(9) 0.0146(9) -0.0040(7) 0.0006(7) -0.0004(7)
C22 0.0354(11) 0.0243(11) 0.0148(10) -0.0056(9) -0.0033(8) -0.0001(8)
C23 0.0188(8) 0.0169(9) 0.0147(9) 0.0023(7) 0.0008(7) -0.0023(7)
C24 0.0210(9) 0.0175(9) 0.0176(9) 0.0042(7) -0.0010(7) 0.0013(8)
C25 0.0179(8) 0.0172(9) 0.0133(9) -0.0029(7) -0.0009(7) 0.0023(7)
C26 0.0180(9) 0.0217(10) 0.0141(9) 0.0015(7) 0.0017(7) -0.0013(7)
C27 0.0161(8) 0.0191(9) 0.0143(9) 0.0022(7) 0.0011(7) -0.0008(7)
C28 0.0248(9) 0.0204(10) 0.0135(9) -0.0014(8) -0.0014(7) 0.0031(8)

loop_
_atom_type_symbol
_atom_type_description
_atom_type_scat_dispersion_real
_atom_type_scat_dispersion_imag
_atom_type_scat_source
C C 0.0033 0.0016 'International Tables Vol C Tables 4.2.6.8 and 6.1.1.4'
H H 0.0000 0.0000 'International Tables Vol C Tables 4.2.6.8 and 6.1.1.4'
Cd Cd -0.8075 1.2024 'International Tables Vol C Tables 4.2.6.8 and 6.1.1.4'
N N 0.0061 0.0033 'International Tables Vol C Tables 4.2.6.8 and 6.1.1.4'
O O 0.0106 0.0060 'International Tables Vol C Tables 4.2.6.8 and 6.1.1.4'

loop_
_geom_angle_atom_site_label_1
_geom_angle_atom_site_label_2
_geom_angle_atom_site_label_3
_geom_angle_site_symmetry_1
_geom_angle_site_symmetry_3
_geom_angle
_geom_angle_publ_flag
O2 Cd1 N1 . . 100.95(5) ?
O2 Cd1 O9 . . 137.10(4) ?
N1 Cd1 O9 . . 82.70(5) ?
O2 Cd1 N3 . . 88.61(5) ?
N1 Cd1 N3 . . 165.76(6) ?
O9 Cd1 N3 . . 83.11(5) ?
O2 Cd1 O3 . . 82.61(5) ?
N1 Cd1 O3 . . 91.08(5) ?
O9 Cd1 O3 . . 140.29(4) ?
N3 Cd1 O3 . . 100.70(5) ?
O2 Cd1 O4 . . 134.07(4) ?
N1 Cd1 O4 . . 94.69(5) ?
O9 Cd1 O4 . . 87.35(4) ?
N3 Cd1 O4 . . 85.95(5) ?
O3 Cd1 O4 . . 53.96(4) ?
O2 Cd1 O1 . . 52.91(4) ?
N1 Cd1 O1 . . 85.68(5) ?
O9 Cd1 O1 . . 85.26(4) ?
N3 Cd1 O1 . . 91.86(5) ?
O3 Cd1 O1 . . 133.54(4) ?
O4 Cd1 O1 . . 172.50(4) ?
C21 N1 C17 . . 117.70(16) ?
C21 N1 Cd1 . . 120.40(12) ?
C17 N1 Cd1 . . 121.32(12) ?
C22 N2 H2A . . 120.0 ?
C22 N2 H2B . . 120.0 ?
H2A N2 H2B . . 120.0 ?
C23 N3 C27 . . 117.90(16) ?
C23 N3 Cd1 . . 119.37(12) ?
C27 N3 Cd1 . . 122.27(12) ?
H4A N4 H4B . . 120.0 ?
C28 N4B H4B1 . . 120.0 ?
C28 N4B H4B2 . . 120.0 ?
H4B1 N4B H4B2 . . 120.0 ?
C1 O1 Cd1 . . 85.39(10) ?
C1 O2 Cd1 . . 99.28(11) ?
C9 O3 Cd1 . . 96.04(11) ?
C9 O4 Cd1 . . 87.73(10) ?
Cd1 O9 H91 . . 128.0(16) ?
Cd1 O9 H92 . . 125.4(16) ?
H91 O9 H92 . . 106(2) ?
H101 O10 H102 . . 106(3) ?
O1 C1 O2 . . 122.29(16) ?
O1 C1 C2 . . 119.91(16) ?
O2 C1 C2 . . 117.76(16) ?
C7 C2 C3 . . 120.09(17) ?
C7 C2 C1 . . 119.85(17) ?
C3 C2 C1 . . 120.04(17) ?
C4 C3 C2 . . 119.61(19) ?
C4 C3 H3 . . 120.2 ?
C2 C3 H3 . . 120.2 ?
C5 C4 C3 . . 120.26(19) ?
C5 C4 H4 . . 119.9 ?
C3 C4 H4 . . 119.9 ?
C4 C5 C6 . . 120.29(18) ?
C4 C5 C8 . . 117.8(2) ?
C6 C5 C8 . . 121.9(2) ?
C7 C6 C5 . . 119.7(2) ?
C7 C6 H6 . . 120.2 ?
C5 C6 H6 . . 120.2 ?
C6 C7 C2 . . 120.04(19) ?
C6 C7 H7 . . 120.0 ?
C2 C7 H7 . . 120.0 ?
O5 C8 C5 . . 124.6(2) ?
O5 C8 H8 . . 118.1(15) ?
C5 C8 H8 . . 117.3(15) ?
O3 C9 O4 . . 122.24(16) ?
O3 C9 C10 . . 118.10(16) ?
O4 C9 C10 . . 119.65(15) ?
C11 C10 C15 . . 119.88(17) ?
C11 C10 C9 . . 119.74(16) ?
C15 C10 C9 . . 120.34(16) ?
C10 C11 C12 . . 119.89(18) ?
C10 C11 H11 . . 120.1 ?
C12 C11 H11 . . 120.1 ?
C13 C12 C11 . . 119.94(19) ?
C13 C12 H12 . . 120.0 ?
C11 C12 H12 . . 120.0 ?
C12 C13 C14 . . 120.29(18) ?
C12 C13 C16 . . 120.5(2) ?
C14 C13 C16 . . 119.19(19) ?
C15 C14 C13 . . 119.78(18) ?
C15 C14 H14 . . 120.1 ?
C13 C14 H14 . . 120.1 ?
C14 C15 C10 . . 120.18(18) ?
C14 C15 H15 . . 119.9 ?
C10 C15 H15 . . 119.9 ?
O6 C16 C13 . . 124.5(2) ?
O6 C16 H16 . . 117.5(18) ?
C13 C16 H16 . . 117.5(18) ?
N1 C17 C18 . . 122.86(17) ?
N1 C17 H17 . . 118.6 ?
C18 C17 H17 . . 118.6 ?
C17 C18 C19 . . 119.09(17) ?
C17 C18 H18 . . 120.5 ?
C19 C18 H18 . . 120.5 ?
C20 C19 C18 . . 118.26(17) ?
C20 C19 C22 . . 123.69(17) ?
C18 C19 C22 . . 118.01(17) ?
C21 C20 C19 . . 118.83(17) ?
C21 C20 H20 . . 120.6 ?
C19 C20 H20 . . 120.6 ?
N1 C21 C20 . . 123.19(17) ?
N1 C21 H21 . . 118.4 ?
C20 C21 H21 . . 118.4 ?
O7 C22 N2 . . 123.34(19) ?
O7 C22 C19 . . 118.77(18) ?
N2 C22 C19 . . 117.89(18) ?
N3 C23 C24 . . 122.90(17) ?
N3 C23 H23 . . 118.5 ?
C24 C23 H23 . . 118.5 ?
C23 C24 C25 . . 119.00(17) ?
C23 C24 H24 . . 120.5 ?
C25 C24 H24 . . 120.5 ?
C26 C25 C24 . . 118.43(17) ?
C26 C25 C28 . . 119.09(17) ?
C24 C25 C28 . . 122.48(17) ?
C25 C26 C27 . . 119.04(17) ?
C25 C26 H26 . . 120.5 ?
C27 C26 H26 . . 120.5 ?
N3 C27 C26 . . 122.65(17) ?
N3 C27 H27 . . 118.7 ?
C26 C27 H27 . . 118.7 ?
O8B C28 N4B . . 125.1(4) ?
O8B C28 C25 . . 118.3(3) ?
N4B C28 C25 . . 116.6(3) ?

loop_
_geom_bond_atom_site_label_1
_geom_bond_atom_site_label_2
_geom_bond_site_symmetry_2
_geom_bond_distance
_geom_bond_publ_flag
Cd1 O1 . 2.6055(13) yes
Cd1 O2 . 2.3066(13) yes
Cd1 O3 . 2.3368(13) yes
Cd1 O4 . 2.5117(13) yes
Cd1 O9 . 2.3271(15) yes
Cd1 N1 . 2.3200(16) yes
Cd1 N3 . 2.3362(16) yes
N1 C17 . 1.342(2) ?
N1 C21 . 1.337(2) ?
N2 C22 . 1.324(3) ?
N2 H2A . 0.8600 ?
N2 H2B . 0.8600 ?
N3 C23 . 1.341(2) ?
N3 C27 . 1.343(2) ?
N4 H4A . 0.8600 ?
N4 H4B . 0.8600 ?
N4B C28 . 1.301(7) ?
N4B H4B1 . 0.8600 ?
N4B H4B2 . 0.8600 ?
O1 C1 . 1.258(2) ?
O2 C1 . 1.259(2) ?
O3 C9 . 1.255(2) ?
O4 C9 . 1.263(2) ?
O5 C8 . 1.200(3) ?
O6 C16 . 1.199(3) ?
O7 C22 . 1.239(3) ?
O8B C28 . 1.263(5) ?
O9 H91 . 0.884(15) ?
O9 H92 . 0.875(16) ?
O10 H101 . 0.880(16) ?
O10 H102 . 0.864(18) ?
C1 C2 . 1.504(2) ?
C2 C7 . 1.391(3) ?
C2 C3 . 1.392(3) ?
C3 C4 . 1.389(3) ?
C3 H3 . 0.9300 ?
C4 C5 . 1.381(3) ?
C4 H4 . 0.9300 ?
C5 C6 . 1.392(3) ?
C5 C8 . 1.478(3) ?
C6 C7 . 1.387(3) ?
C6 H6 . 0.9300 ?
C7 H7 . 0.9300 ?
C8 H8 . 1.08(3) ?
C9 C10 . 1.505(2) ?
C10 C11 . 1.388(3) ?
C10 C15 . 1.393(2) ?
C11 C12 . 1.390(3) ?
C11 H11 . 0.9300 ?
C12 C13 . 1.386(3) ?
C12 H12 . 0.9300 ?
C13 C14 . 1.389(3) ?
C13 C16 . 1.479(3) ?
C14 C15 . 1.383(2) ?
C14 H14 . 0.9300 ?
C15 H15 . 0.9300 ?
C16 H16 . 0.88(3) ?
C17 C18 . 1.378(3) ?
C17 H17 . 0.9300 ?
C18 C19 . 1.393(3) ?
C18 H18 . 0.9300 ?
C19 C20 . 1.385(3) ?
C19 C22 . 1.509(3) ?
C20 C21 . 1.383(3) ?
C20 H20 . 0.9300 ?
C21 H21 . 0.9300 ?
C23 C24 . 1.381(3) ?
C23 H23 . 0.9300 ?
C24 C25 . 1.389(3) ?
C24 H24 . 0.9300 ?
C25 C26 . 1.386(3) ?
C25 C28 . 1.507(3) ?
C26 C27 . 1.386(3) ?
C26 H26 . 0.9300 ?
C27 H27 . 0.9300 ?

loop_
_geom_hbond_atom_site_label_D
_geom_hbond_atom_site_label_H
_geom_hbond_atom_site_label_A
_geom_hbond_site_symmetry_A
_geom_hbond_distance_DH
_geom_hbond_distance_HA
_geom_hbond_distance_DA
_geom_hbond_angle_DHA
_geom_hbond_publ_flag
N2 H2A O7 3_564 0.86 2.04 2.891(2) 172 yes
N2 H2B O10 4_575 0.86 2.05 2.888(3) 165 yes
N4 H4A O8 3_666 0.86 2.01 2.863(3) 174 yes
N4 H4B O5 2_545 0.86 2.01 2.852(3) 166 yes
N4 H4A N4B 3_666 0.86 2.35 3.096(7) 146 yes
N4B H4B1 N4 3_666 0.86 2.35 3.096(7) 145 yes
N4B H4B1 O8B 3_666 0.86 2.02 2.880(9) 178 yes
N4B H4B2 O7 3_565 0.86 2.12 2.941(7) 158 yes
O9 H91 O4 3_665 0.884(15) 1.86(2) 2.740(2) 175(2) yes
O9 H92 O1 3_565 0.875(16) 1.87(2) 2.740(2) 174(2) yes
O10 H101 O3 . 0.880(16) 2.32(3) 2.876(2) 122(2) yes
O10 H102 O2 . 0.864(18) 1.90(3) 2.766(2) 175(3) yes
C11 H11 O8 4_575 0.93 2.55 3.315(3) 140 yes
C17 H17 O1 3_565 0.93 2.44 3.212(2) 140 yes
C20 H20 O10 4_575 0.93 2.35 3.258(3) 166 yes
C23 H23 O4 3_665 0.93 2.48 3.253(2) 140 yes
C26 H26 O6 4_476 0.93 2.55 3.137(3) 122 yes
C27 H27 O6 4_476 0.93 2.51 3.133(3) 124 yes

loop_
_geom_torsion_atom_site_label_1
_geom_torsion_atom_site_label_2
_geom_torsion_atom_site_label_3
_geom_torsion_atom_site_label_4
_geom_torsion_site_symmetry_1
_geom_torsion_site_symmetry_2
_geom_torsion_site_symmetry_3
_geom_torsion_site_symmetry_4
_geom_torsion
_geom_torsion_publ_flag
O2 Cd1 N1 C21 . . . . 95.74(14) ?
O9 Cd1 N1 C21 . . . . -127.58(14) ?
N3 Cd1 N1 C21 . . . . -132.88(19) ?
O3 Cd1 N1 C21 . . . . 13.06(14) ?
O4 Cd1 N1 C21 . . . . -40.86(14) ?
O1 Cd1 N1 C21 . . . . 146.65(14) ?
O2 Cd1 N1 C17 . . . . -93.18(14) ?
O9 Cd1 N1 C17 . . . . 43.49(14) ?
N3 Cd1 N1 C17 . . . . 38.2(3) ?
O3 Cd1 N1 C17 . . . . -175.86(14) ?
O4 Cd1 N1 C17 . . . . 130.21(14) ?
O1 Cd1 N1 C17 . . . . -42.27(14) ?
O2 Cd1 N3 C23 . . . . 179.10(14) ?
N1 Cd1 N3 C23 . . . . 46.6(2) ?
O9 Cd1 N3 C23 . . . . 41.28(13) ?
O3 Cd1 N3 C23 . . . . -98.69(13) ?
O4 Cd1 N3 C23 . . . . -46.53(13) ?
O1 Cd1 N3 C23 . . . . 126.28(13) ?
O2 Cd1 N3 C27 . . . . 7.06(14) ?
N1 Cd1 N3 C27 . . . . -125.5(2) ?
O9 Cd1 N3 C27 . . . . -130.76(14) ?
O3 Cd1 N3 C27 . . . . 89.27(14) ?
O4 Cd1 N3 C27 . . . . 141.42(14) ?
O1 Cd1 N3 C27 . . . . -45.76(14) ?
O2 Cd1 O1 C1 . . . . -1.99(10) ?
N1 Cd1 O1 C1 . . . . -109.20(11) ?
O9 Cd1 O1 C1 . . . . 167.79(11) ?
N3 Cd1 O1 C1 . . . . 84.86(11) ?
O3 Cd1 O1 C1 . . . . -21.82(13) ?
N1 Cd1 O2 C1 . . . . 77.97(12) ?
O9 Cd1 O2 C1 . . . . -13.06(14) ?
N3 Cd1 O2 C1 . . . . -91.39(11) ?
O3 Cd1 O2 C1 . . . . 167.64(12) ?
O4 Cd1 O2 C1 . . . . -174.38(10) ?
O1 Cd1 O2 C1 . . . . 2.00(10) ?
O2 Cd1 O3 C9 . . . . 164.84(12) ?
N1 Cd1 O3 C9 . . . . -94.27(11) ?
O9 Cd1 O3 C9 . . . . -14.42(14) ?
N3 Cd1 O3 C9 . . . . 77.67(11) ?
O4 Cd1 O3 C9 . . . . 0.75(10) ?
O1 Cd1 O3 C9 . . . . -179.32(10) ?
O2 Cd1 O4 C9 . . . . -22.99(13) ?
N1 Cd1 O4 C9 . . . . 87.17(11) ?
O9 Cd1 O4 C9 . . . . 169.62(11) ?
N3 Cd1 O4 C9 . . . . -107.10(11) ?
O3 Cd1 O4 C9 . . . . -0.74(10) ?
Cd1 O1 C1 O2 . . . . 3.43(17) ?
Cd1 O1 C1 C2 . . . . -174.23(16) ?
Cd1 O2 C1 O1 . . . . -3.9(2) ?
Cd1 O2 C1 C2 . . . . 173.79(13) ?
O1 C1 C2 C7 . . . . -164.72(18) ?
O2 C1 C2 C7 . . . . 17.5(3) ?
O1 C1 C2 C3 . . . . 16.7(3) ?
O2 C1 C2 C3 . . . . -161.05(18) ?
C7 C2 C3 C4 . . . . 0.6(3) ?
C1 C2 C3 C4 . . . . 179.12(18) ?
C2 C3 C4 C5 . . . . 0.3(3) ?
C3 C4 C5 C6 . . . . -0.5(3) ?
C3 C4 C5 C8 . . . . -179.42(19) ?
C4 C5 C6 C7 . . . . -0.2(3) ?
C8 C5 C6 C7 . . . . 178.7(2) ?
C5 C6 C7 C2 . . . . 1.1(3) ?
C3 C2 C7 C6 . . . . -1.3(3) ?
C1 C2 C7 C6 . . . . -179.81(18) ?
C4 C5 C8 O5 . . . . 178.0(2) ?
C6 C5 C8 O5 . . . . -0.9(4) ?
Cd1 O3 C9 O4 . . . . -1.43(19) ?
Cd1 O3 C9 C10 . . . . 177.44(14) ?
Cd1 O4 C9 O3 . . . . 1.33(18) ?
Cd1 O4 C9 C10 . . . . -177.53(15) ?
O3 C9 C10 C11 . . . . 15.4(3) ?
O4 C9 C10 C11 . . . . -165.66(18) ?
O3 C9 C10 C15 . . . . -162.27(18) ?
O4 C9 C10 C15 . . . . 16.6(3) ?
C15 C10 C11 C12 . . . . -2.0(3) ?
C9 C10 C11 C12 . . . . -179.72(18) ?
C10 C11 C12 C13 . . . . 1.8(3) ?
C11 C12 C13 C14 . . . . 0.0(3) ?
C11 C12 C13 C16 . . . . 178.3(2) ?
C12 C13 C14 C15 . . . . -1.6(3) ?
C16 C13 C14 C15 . . . . -179.9(2) ?
C13 C14 C15 C10 . . . . 1.3(3) ?
C11 C10 C15 C14 . . . . 0.5(3) ?
C9 C10 C15 C14 . . . . 178.16(18) ?
C12 C13 C16 O6 . . . . -176.7(2) ?
C14 C13 C16 O6 . . . . 1.6(4) ?
C21 N1 C17 C18 . . . . 2.4(3) ?
Cd1 N1 C17 C18 . . . . -168.89(15) ?
N1 C17 C18 C19 . . . . -0.5(3) ?
C17 C18 C19 C20 . . . . -1.6(3) ?
C17 C18 C19 C22 . . . . 176.54(18) ?
C18 C19 C20 C21 . . . . 1.8(3) ?
C22 C19 C20 C21 . . . . -176.23(19) ?
C17 N1 C21 C20 . . . . -2.2(3) ?
Cd1 N1 C21 C20 . . . . 169.18(15) ?
C19 C20 C21 N1 . . . . 0.1(3) ?
C20 C19 C22 O7 . . . . 175.1(2) ?
C18 C19 C22 O7 . . . . -2.9(3) ?
C20 C19 C22 N2 . . . . -4.7(3) ?
C18 C19 C22 N2 . . . . 177.2(2) ?
C27 N3 C23 C24 . . . . 2.6(3) ?
Cd1 N3 C23 C24 . . . . -169.79(14) ?
N3 C23 C24 C25 . . . . -0.9(3) ?
C23 C24 C25 C26 . . . . -1.7(3) ?
C23 C24 C25 C28 . . . . 179.10(17) ?
C24 C25 C26 C27 . . . . 2.4(3) ?
C28 C25 C26 C27 . . . . -178.32(17) ?
C23 N3 C27 C26 . . . . -1.8(3) ?
Cd1 N3 C27 C26 . . . . 170.37(14) ?
C25 C26 C27 N3 . . . . -0.7(3) ?
C26 C25 C28 O8B . . . . -134.3(4) ?
C24 C25 C28 O8B . . . . 44.9(4) ?
C26 C25 C28 N4B . . . . 47.9(5) ?
C24 C25 C28 N4B . . . . -132.9(4) ?
